data_7103990
loop_
_publ_author_name
'Baz\'an, Bego\~na'
'Mesa, Jos\'e L.'
'Pizarro, Jos\'e L.'
'Aguayo, Andr\'es T.'
'Arriortua, Mar\'ia I.'
'Rojo, Te\'ofilo'

_publ_section_title
;
 Fe(AsO4): A new iron(III) arsenate synthesized from thermal treatment of
 (NH4)[Fe(AsO4)F]
;
_journal_coden_ASTM CHCOFS
_journal_issue 5
_journal_name_full
;
 Chemical Communications (Cambridge, United Kingdom)
;
_journal_page_first 622
_journal_page_last 623
_journal_paper_doi 10.1039/b210998k
_journal_year 2003
_chemical_formula_sum 'As F Fe H4 N O4'
_chemical_formula_weight 231.81
_space_group_IT_number 33
_symmetry_space_group_name_Hall 'P 2c -2n'
_symmetry_space_group_name_H-M 'P n a 21'
_atom_sites_solution_hydrogens geom
_atom_sites_solution_primary direct
_atom_sites_solution_secondary difmap
_audit_conform_dict_location ftp://ftp.iucr.org/cifdics/cif_core.dic
_audit_conform_dict_name cif_core.dic
_audit_conform_dict_version 2.1
_audit_creation_date 2002-06-06T16:36:41-00:00
_audit_creation_method 'WinGX routine CIF_UPDATE'
_cell_angle_alpha 90
_cell_angle_beta 90
_cell_angle_gamma 90
_cell_formula_units_Z 8
_cell_length_a 13.270(2)
_cell_length_b 6.6290(10)
_cell_length_c 10.8660(10)
_cell_measurement_temperature 293(2)
_cell_volume 955.8(2)
_computing_structure_refinement 'SHELXL-97 (Sheldrick, 1997)'
_diffrn_ambient_temperature 293(2)
_diffrn_measured_fraction_theta_full 0.992
_diffrn_measured_fraction_theta_max 0.992
_diffrn_radiation_monochromator graphite
_diffrn_radiation_type MoK\a
_diffrn_radiation_wavelength 0.71073
_diffrn_reflns_av_R_equivalents 0.017
_diffrn_reflns_av_unetI/netI 0.0192
_diffrn_reflns_limit_h_max 18
_diffrn_reflns_limit_h_min 0
_diffrn_reflns_limit_k_max 9
_diffrn_reflns_limit_k_min -9
_diffrn_reflns_limit_l_max 15
_diffrn_reflns_limit_l_min -15
_diffrn_reflns_number 5301
_diffrn_reflns_theta_full 29.96
_diffrn_reflns_theta_max 29.96
_diffrn_reflns_theta_min 3.07
_exptl_absorpt_coefficient_mu 9.971
_exptl_crystal_density_diffrn 3.222
_exptl_crystal_density_method 'not measured'
_exptl_crystal_F_000 888
_refine_diff_density_max 0.687
_refine_diff_density_min -0.879
_refine_diff_density_rms 0.157
_refine_ls_abs_structure_details 'Flack H D (1983), Acta Cryst. A39, 876-881'
_refine_ls_abs_structure_Flack 0.51(2)
_refine_ls_extinction_method none
_refine_ls_goodness_of_fit_ref 1.113
_refine_ls_hydrogen_treatment mixed
_refine_ls_matrix_type full
_refine_ls_number_parameters 145
_refine_ls_number_reflns 2750
_refine_ls_number_restraints 1
_refine_ls_restrained_S_all 1.113
_refine_ls_R_factor_all 0.0297
_refine_ls_R_factor_gt 0.0258
_refine_ls_shift/su_max 0.002
_refine_ls_shift/su_mean 0
_refine_ls_structure_factor_coef Fsqd
_refine_ls_weighting_details 'calc w=1/[\s^2^(Fo^2^)+(0.0324P)^2^+2.3110P] where P=(Fo^2^+2Fc^2^)/3'
_refine_ls_weighting_scheme calc
_refine_ls_wR_factor_gt 0.0637
_refine_ls_wR_factor_ref 0.065
_reflns_number_gt 2539
_reflns_number_total 2750
_reflns_threshold_expression >2sigma(I)
_cod_data_source_file 197540_197541.txt
_cod_data_source_block feguoks
_cod_original_formula_sum 'H4 As F Fe N O4'
_cod_database_code 7103990

loop_
_symmetry_equiv_pos_as_xyz
'x, y, z'
'-x, -y, z+1/2'
'-x+1/2, y+1/2, z+1/2'
'x+1/2, -y+1/2, z'

loop_
_atom_site_label
_atom_site_type_symbol
_atom_site_fract_x
_atom_site_fract_y
_atom_site_fract_z
_atom_site_U_iso_or_equiv
_atom_site_adp_type
_atom_site_occupancy
_atom_site_symmetry_multiplicity
_atom_site_calc_flag
_atom_site_refinement_flags
_atom_site_disorder_assembly
_atom_site_disorder_group
As1 As 0.18453(2) 0.50500(6) 0.95968(5) 0.00551(7) Uani 1 1 d . . .
As2 As -0.00031(3) 0.17760(4) 0.70628(7) 0.00500(7) Uani 1 1 d . . .
Fe1 Fe 0.11283(3) -0.00080(9) 0.95841(9) 0.00600(9) Uani 1 1 d . . .
Fe2 Fe 0.24584(4) 0.25539(9) 0.70607(10) 0.00561(9) Uani 1 1 d . . .
F1 F 0.2234(3) 0.0442(6) 0.8360(3) 0.0120(6) Uani 1 1 d . . .
F2 F 0.2229(3) -0.0334(6) 1.0840(3) 0.0121(6) Uani 1 1 d . . .
O1 O 0.2365(4) 0.0486(8) 0.5788(3) 0.0124(8) Uani 1 1 d . . .
O2 O 0.0998(2) 0.3283(4) 0.6880(4) 0.0099(7) Uani 1 1 d . . .
O3 O 0.1125(2) 0.3023(5) 0.9948(3) 0.0117(7) Uani 1 1 d . . .
O4 O -0.0129(3) 0.0171(8) 0.5893(4) 0.0122(8) Uani 1 1 d . . .
O5 O 0.0120(3) 0.0347(9) 0.8336(4) 0.0135(8) Uani 1 1 d . . .
O6 O -0.1058(2) 0.3155(4) 0.7241(4) 0.0094(6) Uani 1 1 d . . .
O7 O 0.2603(3) 0.4567(7) 0.8389(3) 0.0121(8) Uani 1 1 d . . .
O8 O 0.1107(2) -0.2962(5) 0.9297(3) 0.0116(7) Uani 1 1 d . . .
N1 N 0.1032(3) -0.3166(7) 0.5200(5) 0.0248(9) Uani 1 1 d . . .
N2 N -0.1102(4) 0.7214(7) 0.7709(5) 0.0339(11) Uani 1 1 d . . .

loop_
_atom_site_aniso_label
_atom_site_aniso_U_11
_atom_site_aniso_U_22
_atom_site_aniso_U_33
_atom_site_aniso_U_23
_atom_site_aniso_U_13
_atom_site_aniso_U_12
As1 0.00550(12) 0.00517(12) 0.00585(12) -0.00114(10) 0.0004(2) -0.00044(15)
As2 0.00320(12) 0.00596(13) 0.00582(12) 0.0002(3) -0.00108(9) 0.00017(12)
Fe1 0.00462(16) 0.00744(18) 0.00594(17) 0.00135(14) -0.0004(3) -0.0003(2)
Fe2 0.00409(17) 0.00723(18) 0.00550(16) -0.00034(16) 0.00047(17) -0.00006(13)
F1 0.0116(17) 0.0118(13) 0.0126(12) 0.0014(13) 0.0041(12) 0.0004(13)
F2 0.0099(17) 0.0135(13) 0.0131(12) 0.0065(13) -0.0048(12) -0.0011(13)
O1 0.013(2) 0.0140(17) 0.0104(14) -0.0075(16) 0.0043(15) -0.0044(15)
O2 0.0045(11) 0.0095(12) 0.0157(19) 0.0024(12) 0.0009(12) -0.0007(9)
O3 0.0122(14) 0.0071(12) 0.0159(17) -0.0001(10) 0.0038(11) -0.0020(10)
O4 0.0083(18) 0.0146(19) 0.0138(16) -0.0070(14) -0.0062(13) 0.0051(14)
O5 0.013(2) 0.0156(18) 0.0116(15) 0.0088(14) -0.0056(14) -0.0018(15)
O6 0.0040(11) 0.0100(12) 0.0144(18) -0.0014(12) -0.0004(11) 0.0022(9)
O7 0.011(2) 0.0149(17) 0.0103(15) -0.0048(15) 0.0038(14) -0.0041(15)
O8 0.0137(14) 0.0053(12) 0.0157(17) -0.0008(11) -0.0040(11) 0.0010(10)
N1 0.0197(19) 0.021(2) 0.034(2) 0.0040(17) 0.0027(17) 0.0066(15)
N2 0.047(3) 0.0151(18) 0.040(3) -0.0048(19) 0.011(2) -0.0090(19)

loop_
_atom_type_symbol
_atom_type_description
_atom_type_scat_dispersion_real
_atom_type_scat_dispersion_imag
_atom_type_scat_source
O O 0.0106 0.006 'International Tables Vol C Tables 4.2.6.8 and 6.1.1.4'
H H 0 0 'International Tables Vol C Tables 4.2.6.8 and 6.1.1.4'
As As 0.0499 2.0058 'International Tables Vol C Tables 4.2.6.8 and 6.1.1.4'
F F 0.0171 0.0103 'International Tables Vol C Tables 4.2.6.8 and 6.1.1.4'
Fe Fe 0.3463 0.8444 'International Tables Vol C Tables 4.2.6.8 and 6.1.1.4'
N N 0.0061 0.0033 'International Tables Vol C Tables 4.2.6.8 and 6.1.1.4'

loop_
_geom_angle_atom_site_label_1
_geom_angle_atom_site_label_2
_geom_angle_atom_site_label_3
_geom_angle
_geom_angle_site_symmetry_1
_geom_angle_site_symmetry_3
_geom_angle_publ_flag
O8 As1 O7 110.4(2) 1_565 . ?
O8 As1 O1 112.1(2) 1_565 3 ?
O7 As1 O1 105.02(12) . 3 ?
O8 As1 O3 109.75(12) 1_565 . ?
O7 As1 O3 111.2(2) . . ?
O1 As1 O3 108.3(2) 3 . ?
O4 As2 O2 111.8(2) . . ?
O4 As2 O6 110.5(2) . . ?
O2 As2 O6 110.47(11) . . ?
O4 As2 O5 106.09(14) . . ?
O2 As2 O5 110.8(2) . . ?
O6 As2 O5 107.0(2) . . ?
O5 Fe1 O4 92.78(11) . 2 ?
O5 Fe1 O8 90.0(2) . . ?
O4 Fe1 O8 92.86(19) 2 . ?
O5 Fe1 F1 91.33(17) . . ?
O4 Fe1 F1 172.78(19) 2 . ?
O8 Fe1 F1 93.07(15) . . ?
O5 Fe1 F2 177.53(17) . . ?
O4 Fe1 F2 89.57(17) 2 . ?
O8 Fe1 F2 90.63(15) . . ?
F1 Fe1 F2 86.25(8) . . ?
O5 Fe1 O3 90.8(2) . . ?
O4 Fe1 O3 84.95(18) 2 . ?
O8 Fe1 O3 177.70(18) . . ?
F1 Fe1 O3 89.06(14) . . ?
F2 Fe1 O3 88.62(16) . . ?
O1 Fe2 F2 92.0(2) . 3_554 ?
O1 Fe2 O7 177.2(3) . . ?
F2 Fe2 O7 89.50(15) 3_554 . ?
O1 Fe2 O2 92.22(19) . . ?
F2 Fe2 O2 88.09(16) 3_554 . ?
O7 Fe2 O2 90.15(18) . . ?
O1 Fe2 F1 89.96(13) . . ?
F2 Fe2 F1 176.0(2) 3_554 . ?
O7 Fe2 F1 88.4(2) . . ?
O2 Fe2 F1 95.35(16) . . ?
O1 Fe2 O6 88.13(18) . 4 ?
F2 Fe2 O6 91.44(16) 3_554 4 ?
O7 Fe2 O6 89.52(18) . 4 ?
O2 Fe2 O6 179.42(15) . 4 ?
F1 Fe2 O6 85.10(16) . 4 ?
Fe1 F1 Fe2 132.7(2) . . ?
Fe2 F2 Fe1 133.3(2) 3_545 . ?
As1 O1 Fe2 128.6(3) 3_544 . ?
As2 O2 Fe2 127.67(17) . . ?
As1 O3 Fe1 137.24(19) . . ?
As2 O4 Fe1 131.4(3) . 2_554 ?
As2 O5 Fe1 135.8(3) . . ?
As2 O6 Fe2 131.95(18) . 4_455 ?
As1 O7 Fe2 129.8(2) . . ?
As1 O8 Fe1 137.58(19) 1_545 . ?

loop_
_geom_bond_atom_site_label_1
_geom_bond_atom_site_label_2
_geom_bond_distance
_geom_bond_site_symmetry_2
_geom_bond_publ_flag
As1 O8 1.674(3) 1_565 ?
As1 O7 1.684(4) . ?
As1 O1 1.690(4) 3 ?
As1 O3 1.692(3) . ?
As2 O4 1.666(4) . ?
As2 O2 1.674(3) . ?
As2 O6 1.683(3) . ?
As2 O5 1.685(4) . ?
Fe1 O5 1.920(4) . ?
Fe1 O4 1.948(4) 2 ?
Fe1 O8 1.983(3) . ?
Fe1 F1 2.003(4) . ?
Fe1 F2 2.010(4) . ?
Fe1 O3 2.048(3) . ?
Fe2 O1 1.951(4) . ?
Fe2 F2 1.973(4) 3_554 ?
Fe2 O7 1.975(4) . ?
Fe2 O2 2.006(3) . ?
Fe2 F1 2.011(4) . ?
Fe2 O6 2.033(3) 4 ?
F2 Fe2 1.973(4) 3_545 ?
O1 As1 1.690(4) 3_544 ?
O4 Fe1 1.948(4) 2_554 ?
O6 Fe2 2.033(3) 4_455 ?
O8 As1 1.674(3) 1_545 ?
